data_7223362
loop_
_publ_author_name
'Barros, Wdeson P.'
'Luisa Calatayud, M.'
'Lloret, Francesc'
'Julve, Miguel'
'Marino, Nadia'
'De Munno, Giovanni'
'Stumpf, Humberto O.'
'Ruiz-Garc\'ia, Rafael'
'Castro, Isabel'

_publ_section_title
;
 Self-assembly, binding ability and magnetic properties of dicopper(ii)
 pyrazolenophanes
;
_journal_issue 3
_journal_name_full CrystEngComm
_journal_page_first 437
_journal_paper_doi 10.1039/C5CE02058A
_journal_volume 18
_journal_year 2016
_chemical_formula_sum 'C42 H44 Cl2 Cu2 N10 O8'
_chemical_formula_weight 1014.85
_chemical_name_systematic
;
 ?
;
_space_group_crystal_system monoclinic
_space_group_IT_number 14
_space_group_name_Hall '-P 2ybc'
_space_group_name_H-M_alt 'P 1 21/c 1'
_symmetry_space_group_name_Hall '-P 2ybc'
_symmetry_space_group_name_H-M 'P 1 21/c 1'
_atom_sites_solution_hydrogens geom
_audit_creation_method SHELXL-2013
_audit_update_record
;
2015-06-16 deposited with the CCDC.
2015-11-27 downloaded from the CCDC.
;
_cell_angle_alpha 90
_cell_angle_beta 96.565(4)
_cell_angle_gamma 90
_cell_formula_units_Z 4
_cell_length_a 13.8410(13)
_cell_length_b 8.0261(8)
_cell_length_c 39.946(3)
_cell_measurement_temperature 296(2)
_cell_volume 4408.5(7)
_computing_structure_refinement 'SHELXL-2013 (Sheldrick, 2013)'
_diffrn_ambient_temperature 296(2)
_diffrn_measured_fraction_theta_full 1.000
_diffrn_measured_fraction_theta_max 0.996
_diffrn_radiation_type MoK\a
_diffrn_radiation_wavelength 0.71073
_diffrn_reflns_av_R_equivalents 0.0901
_diffrn_reflns_av_unetI/netI 0.0929
_diffrn_reflns_laue_measured_fraction_full 1.000
_diffrn_reflns_laue_measured_fraction_max 0.996
_diffrn_reflns_limit_h_max 15
_diffrn_reflns_limit_h_min -17
_diffrn_reflns_limit_k_max 9
_diffrn_reflns_limit_k_min -10
_diffrn_reflns_limit_l_max 49
_diffrn_reflns_limit_l_min -49
_diffrn_reflns_number 79919
_diffrn_reflns_point_group_measured_fraction_full 1.000
_diffrn_reflns_point_group_measured_fraction_max 0.996
_diffrn_reflns_theta_full 25.242
_diffrn_reflns_theta_max 26.404
_diffrn_reflns_theta_min 1.026
_exptl_absorpt_coefficient_mu 1.151
_exptl_crystal_density_diffrn 1.529
_exptl_crystal_F_000 2088
_exptl_crystal_size_max 0.240
_exptl_crystal_size_mid 0.040
_exptl_crystal_size_min 0.030
_refine_diff_density_max 0.965
_refine_diff_density_min -0.923
_refine_diff_density_rms 0.171
_refine_ls_extinction_method none
_refine_ls_goodness_of_fit_ref 1.122
_refine_ls_hydrogen_treatment constr
_refine_ls_matrix_type full
_refine_ls_number_parameters 607
_refine_ls_number_reflns 8979
_refine_ls_number_restraints 163
_refine_ls_restrained_S_all 1.130
_refine_ls_R_factor_all 0.1523
_refine_ls_R_factor_gt 0.0825
_refine_ls_shift/su_max 0.000
_refine_ls_shift/su_mean 0.000
_refine_ls_structure_factor_coef Fsqd
_refine_ls_weighting_details 'w=1/[\s^2^(Fo^2^)+(0.0922P)^2^+27.9269P] where P=(Fo^2^+2Fc^2^)/3'
_refine_ls_weighting_scheme calc
_refine_ls_wR_factor_gt 0.2243
_refine_ls_wR_factor_ref 0.2595
_reflns_Friedel_coverage 0.000
_reflns_number_gt 5253
_reflns_number_total 8979
_reflns_threshold_expression 'I > 2\s(I)'
_cod_data_source_file c5ce02058a2.cif
_cod_data_source_block COMP4
_cod_depositor_comments 'Adding full bibliography for 7223359--7223362.cif.'
_cod_database_code 7223362
_shelx_space_group_comment
;
The symmetry employed for this shelxl refinement is uniquely defined
by the following loop, which should always be used as a source of
symmetry information in preference to the above space-group names.
They are only intended as comments.
;
_shelx_estimated_absorpt_t_min 0.770
_shelx_estimated_absorpt_t_max 0.966
_shelxl_version_number 2013-4

loop_
_space_group_symop_operation_xyz
'x, y, z'
'-x, y+1/2, -z+1/2'
'-x, -y, -z'
'x, -y-1/2, z-1/2'

loop_
_atom_site_label
_atom_site_type_symbol
_atom_site_fract_x
_atom_site_fract_y
_atom_site_fract_z
_atom_site_U_iso_or_equiv
_atom_site_adp_type
_atom_site_occupancy
_atom_site_site_symmetry_order
_atom_site_calc_flag
_atom_site_refinement_flags_posn
_atom_site_refinement_flags_adp
_atom_site_refinement_flags_occupancy
_atom_site_disorder_assembly
_atom_site_disorder_group
Cu1 Cu 0.38836(7) 0.45636(13) 0.12806(2) 0.0367(3) Uani 1 1 d . . . . .
Cu2 Cu 0.31826(6) 0.16924(13) 0.17117(2) 0.0366(3) Uani 1 1 d . . . . .
N1 N 0.3444(4) 0.3991(8) 0.07909(16) 0.0361(15) Uani 1 1 d . . . . .
N2 N 0.2491(5) 0.5412(9) 0.12444(16) 0.0391(16) Uani 1 1 d . . . . .
C1 C 0.3948(6) 0.3400(11) 0.0555(2) 0.043(2) Uani 1 1 d . . . . .
H1 H 0.4616 0.3292 0.0611 0.052 Uiso 1 1 calc R U . . .
C2 C 0.3575(6) 0.2929(11) 0.0235(2) 0.044(2) Uani 1 1 d . . . . .
C3 C 0.2558(6) 0.3043(10) 0.0148(2) 0.042(2) Uani 1 1 d . . . . .
C4 C 0.1991(6) 0.3685(10) 0.0394(2) 0.040(2) Uani 1 1 d . . . . .
C5 C 0.0964(6) 0.3898(11) 0.0345(2) 0.048(2) Uani 1 1 d . . . . .
H5 H 0.0629 0.3578 0.0140 0.058 Uiso 1 1 calc R U . . .
C6 C 0.0453(6) 0.4551(12) 0.0585(2) 0.047(2) Uani 1 1 d . . . . .
H6 H -0.0222 0.4596 0.0546 0.056 Uiso 1 1 calc R U . . .
C7 C 0.0936(5) 0.5174(10) 0.0898(2) 0.0379(19) Uani 1 1 d . . . . .
C8 C 0.0467(6) 0.5948(10) 0.1156(2) 0.042(2) Uani 1 1 d . . . . .
C9 C 0.1033(6) 0.6465(10) 0.1443(2) 0.040(2) Uani 1 1 d . . . . .
C10 C 0.2042(6) 0.6162(11) 0.1477(2) 0.045(2) Uani 1 1 d . . . . .
H10 H 0.2411 0.6509 0.1674 0.054 Uiso 1 1 calc R U . . .
C11 C 0.1945(5) 0.4922(10) 0.09571(19) 0.0364(19) Uani 1 1 d . . . . .
C12 C 0.2475(6) 0.4145(10) 0.07054(19) 0.0359(18) Uani 1 1 d . . . . .
C13 C 0.4238(7) 0.2313(15) -0.0012(3) 0.070(3) Uani 1 1 d . . . . .
H13A H 0.3861 0.2059 -0.0223 0.106 Uiso 1 1 calc R U . . .
H13B H 0.4570 0.1328 0.0075 0.106 Uiso 1 1 calc R U . . .
H13C H 0.4706 0.3161 -0.0047 0.106 Uiso 1 1 calc R U . . .
C14 C 0.2101(7) 0.2552(13) -0.0191(2) 0.056(2) Uani 1 1 d . . . . .
H14A H 0.1410 0.2709 -0.0204 0.084 Uiso 1 1 calc R U . . .
H14B H 0.2239 0.1401 -0.0231 0.084 Uiso 1 1 calc R U . . .
H14C H 0.2357 0.3228 -0.0359 0.084 Uiso 1 1 calc R U . . .
C15 C -0.0613(6) 0.6207(13) 0.1105(3) 0.058(3) Uani 1 1 d . . . . .
H15A H -0.0871 0.5758 0.0890 0.088 Uiso 1 1 calc R U . . .
H15B H -0.0752 0.7378 0.1110 0.088 Uiso 1 1 calc R U . . .
H15C H -0.0906 0.5652 0.1280 0.088 Uiso 1 1 calc R U . . .
C16 C 0.0614(7) 0.7321(13) 0.1732(2) 0.060(3) Uani 1 1 d . . . . .
H16A H 0.1128 0.7582 0.1906 0.089 Uiso 1 1 calc R U . . .
H16B H 0.0154 0.6595 0.1821 0.089 Uiso 1 1 calc R U . . .
H16C H 0.0293 0.8330 0.1652 0.089 Uiso 1 1 calc R U . . .
N3 N 0.2595(4) 0.0599(8) 0.12710(16) 0.0366(15) Uani 1 1 d . . . . .
N4 N 0.1746(5) 0.2072(8) 0.17481(16) 0.0369(15) Uani 1 1 d . . . . .
C17 C 0.3046(6) -0.0143(11) 0.1038(2) 0.043(2) Uani 1 1 d . . . . .
H17 H 0.3716 -0.0277 0.1081 0.052 Uiso 1 1 calc R U . . .
C18 C 0.2588(7) -0.0743(10) 0.0729(2) 0.047(2) Uani 1 1 d . . . . .
C19 C 0.1588(6) -0.0527(10) 0.0663(2) 0.044(2) Uani 1 1 d . . . . .
C20 C 0.1075(6) 0.0237(11) 0.0912(2) 0.045(2) Uani 1 1 d . . . . .
C21 C 0.0051(6) 0.0542(12) 0.0883(2) 0.054(2) Uani 1 1 d . . . . .
H21 H -0.0325 0.0264 0.0683 0.065 Uiso 1 1 calc R U . . .
C22 C -0.0386(6) 0.1215(12) 0.1133(2) 0.051(2) Uani 1 1 d . . . . .
H22 H -0.1059 0.1332 0.1105 0.061 Uiso 1 1 calc R U . . .
C23 C 0.0142(6) 0.1757(11) 0.1440(2) 0.043(2) Uani 1 1 d . . . . .
C24 C -0.0275(6) 0.2484(11) 0.1714(2) 0.045(2) Uani 1 1 d . . . . .
C25 C 0.0318(6) 0.2901(11) 0.1997(2) 0.046(2) Uani 1 1 d . . . . .
C26 C 0.1325(6) 0.2686(10) 0.2001(2) 0.042(2) Uani 1 1 d . . . . .
H26 H 0.1721 0.2995 0.2195 0.050 Uiso 1 1 calc R U . . .
C27 C 0.1155(5) 0.1584(10) 0.1469(2) 0.0358(18) Uani 1 1 d . . . . .
C28 C 0.1608(5) 0.0793(10) 0.12091(19) 0.0359(18) Uani 1 1 d . . . . .
C29 C 0.3211(7) -0.1480(12) 0.0482(2) 0.059(3) Uani 1 1 d . . . . .
H29A H 0.2805 -0.1831 0.0283 0.088 Uiso 1 1 calc R U . . .
H29B H 0.3560 -0.2421 0.0582 0.088 Uiso 1 1 calc R U . . .
H29C H 0.3664 -0.0657 0.0422 0.088 Uiso 1 1 calc R U . . .
C30 C 0.1025(8) -0.1114(14) 0.0333(2) 0.065(3) Uani 1 1 d . . . . .
H30A H 0.0347 -0.0873 0.0335 0.098 Uiso 1 1 calc R U . . .
H30B H 0.1112 -0.2293 0.0309 0.098 Uiso 1 1 calc R U . . .
H30C H 0.1263 -0.0546 0.0148 0.098 Uiso 1 1 calc R U . . .
C31 C -0.1364(6) 0.2710(15) 0.1692(3) 0.066(3) Uani 1 1 d . . . . .
H31A H -0.1657 0.2353 0.1474 0.099 Uiso 1 1 calc R U . . .
H31B H -0.1511 0.3864 0.1723 0.099 Uiso 1 1 calc R U . . .
H31C H -0.1616 0.2056 0.1863 0.099 Uiso 1 1 calc R U . . .
C32 C -0.0059(8) 0.3566(14) 0.2308(2) 0.068(3) Uani 1 1 d . . . . .
H32A H 0.0477 0.3773 0.2478 0.102 Uiso 1 1 calc R U . . .
H32B H -0.0489 0.2765 0.2391 0.102 Uiso 1 1 calc R U . . .
H32C H -0.0405 0.4587 0.2256 0.102 Uiso 1 1 calc R U . . .
N5 N 0.4773(5) 0.2615(9) 0.13558(17) 0.0428(17) Uani 1 1 d . . . . .
N6 N 0.4503(4) 0.1483(8) 0.15783(16) 0.0377(16) Uani 1 1 d . . . . .
C33 C 0.5695(6) 0.2344(11) 0.1313(2) 0.044(2) Uani 1 1 d . . . . .
H33 H 0.6052 0.2966 0.1174 0.053 Uiso 1 1 calc R U . . .
C34 C 0.6045(6) 0.1018(13) 0.1503(2) 0.056(3) Uani 1 1 d . . . . .
H34 H 0.6665 0.0556 0.1516 0.067 Uiso 1 1 calc R U . . .
C35 C 0.5280(6) 0.0507(11) 0.1673(2) 0.047(2) Uani 1 1 d . . . . .
H35 H 0.5298 -0.0366 0.1826 0.057 Uiso 1 1 calc R U . . .
N7 N 0.4044(4) 0.4918(8) 0.17674(16) 0.0367(16) Uani 1 1 d . . . . .
N8 N 0.3632(4) 0.3764(8) 0.19610(17) 0.0382(16) Uani 1 1 d . . . . .
C36 C 0.4550(6) 0.5960(11) 0.1978(2) 0.047(2) Uani 1 1 d . . . . .
H36 H 0.4903 0.6865 0.1912 0.056 Uiso 1 1 calc R U . . .
C37 C 0.4479(7) 0.5512(13) 0.2308(2) 0.057(3) Uani 1 1 d . . . . .
H37 H 0.4762 0.6032 0.2503 0.068 Uiso 1 1 calc R U . . .
C38 C 0.3883(6) 0.4098(11) 0.2283(2) 0.042(2) Uani 1 1 d . . . . .
H38 H 0.3696 0.3492 0.2463 0.051 Uiso 1 1 calc R U . . .
N1S N 0.4946(6) 0.6460(10) 0.11511(19) 0.055(2) Uani 1 1 d . . . . .
C1S C 0.5665(7) 0.6943(13) 0.1089(2) 0.054(2) Uani 1 1 d . . . . .
C2S C 0.6580(7) 0.7517(15) 0.1000(3) 0.070(3) Uani 1 1 d . . . . .
H1S1 H 0.7070 0.7375 0.1188 0.105 Uiso 1 1 calc R U . . .
H1S2 H 0.6530 0.8675 0.0940 0.105 Uiso 1 1 calc R U . . .
H1S3 H 0.6753 0.6887 0.0811 0.105 Uiso 1 1 calc R U . . .
N2S N 0.3256(5) -0.0176(11) 0.2118(2) 0.059(2) Uani 1 1 d . . . . .
C3S C 0.3220(7) -0.0814(12) 0.2370(3) 0.055(2) Uani 1 1 d . . . . .
C4S C 0.3178(9) -0.1537(14) 0.2700(3) 0.079(4) Uani 1 1 d . . . . .
H3S1 H 0.3826 -0.1707 0.2808 0.119 Uiso 1 1 calc R U . . .
H3S2 H 0.2844 -0.2586 0.2677 0.119 Uiso 1 1 calc R U . . .
H3S3 H 0.2836 -0.0796 0.2834 0.119 Uiso 1 1 calc R U . . .
Cl1 Cl 0.77829(16) 0.7936(3) 0.19792(6) 0.0545(6) Uani 1 1 d D . . . .
O1P O 0.8185(5) 0.8376(12) 0.16812(18) 0.090(3) Uani 1 1 d D . . . .
O2P O 0.8334(6) 0.6630(9) 0.2151(2) 0.094(3) Uani 1 1 d D . . . .
O3P O 0.6818(5) 0.7420(12) 0.1911(2) 0.101(3) Uani 1 1 d D . . . .
O4P O 0.7829(6) 0.9358(10) 0.2191(2) 0.087(2) Uani 1 1 d D . . . .
Cl2 Cl 0.72850(18) 0.2795(3) 0.05089(6) 0.0614(7) Uani 1 1 d D U . . .
O5P O 0.7534(7) 0.3486(14) 0.0827(2) 0.112(3) Uani 1 1 d D U . . .
O6P O 0.8080(8) 0.3188(19) 0.0319(3) 0.102(4) Uani 0.772(15) 1 d D U P A 1
O7P O 0.7152(15) 0.1119(15) 0.0511(4) 0.147(5) Uani 0.772(15) 1 d D U P A 1
O8P O 0.6484(8) 0.3734(18) 0.0374(4) 0.120(4) Uani 0.772(15) 1 d D U P A 1
O6PA O 0.8133(18) 0.195(5) 0.0412(9) 0.097(7) Uani 0.228(15) 1 d D U P A 2
O7PA O 0.657(2) 0.155(4) 0.0492(9) 0.090(7) Uani 0.228(15) 1 d D U P A 2
O8PA O 0.702(3) 0.393(4) 0.0248(7) 0.103(7) Uani 0.228(15) 1 d D U P A 2

loop_
_atom_site_aniso_label
_atom_site_aniso_U_11
_atom_site_aniso_U_22
_atom_site_aniso_U_33
_atom_site_aniso_U_23
_atom_site_aniso_U_13
_atom_site_aniso_U_12
Cu1 0.0289(5) 0.0432(6) 0.0376(5) 0.0032(5) 0.0020(4) 0.0054(4)
Cu2 0.0267(5) 0.0396(6) 0.0434(6) -0.0026(5) 0.0033(4) 0.0002(4)
N1 0.030(4) 0.036(4) 0.042(4) 0.005(3) 0.006(3) 0.007(3)
N2 0.036(4) 0.043(4) 0.037(4) 0.007(3) 0.003(3) 0.006(3)
C1 0.034(4) 0.050(5) 0.047(5) 0.001(4) 0.007(4) 0.001(4)
C2 0.047(5) 0.046(5) 0.037(5) 0.004(4) 0.001(4) 0.004(4)
C3 0.049(5) 0.035(5) 0.043(5) -0.006(4) 0.006(4) 0.000(4)
C4 0.040(5) 0.036(5) 0.045(5) 0.007(4) 0.002(4) -0.001(4)
C5 0.043(5) 0.048(5) 0.050(5) -0.001(4) -0.008(4) 0.000(4)
C6 0.023(4) 0.057(6) 0.058(6) 0.003(5) -0.003(4) 0.002(4)
C7 0.028(4) 0.034(5) 0.051(5) 0.011(4) -0.001(4) 0.001(3)
C8 0.035(5) 0.030(4) 0.060(6) 0.010(4) 0.005(4) 0.005(4)
C9 0.035(4) 0.032(5) 0.054(5) 0.011(4) 0.008(4) 0.011(4)
C10 0.042(5) 0.051(6) 0.043(5) -0.001(4) 0.006(4) 0.006(4)
C11 0.030(4) 0.039(5) 0.039(5) 0.011(4) 0.001(3) 0.004(3)
C12 0.034(5) 0.036(5) 0.039(5) 0.005(4) 0.007(3) -0.003(4)
C13 0.055(6) 0.098(9) 0.060(6) -0.016(6) 0.016(5) 0.011(6)
C14 0.050(6) 0.068(7) 0.048(5) -0.009(5) 0.000(4) -0.002(5)
C15 0.034(5) 0.058(6) 0.083(7) -0.002(5) 0.007(5) 0.006(4)
C16 0.050(6) 0.067(7) 0.064(6) -0.002(5) 0.018(5) 0.015(5)
N3 0.032(4) 0.035(4) 0.042(4) -0.005(3) 0.002(3) -0.001(3)
N4 0.038(4) 0.033(4) 0.041(4) 0.003(3) 0.005(3) -0.003(3)
C17 0.033(5) 0.045(5) 0.052(5) 0.001(4) 0.003(4) 0.003(4)
C18 0.072(7) 0.023(5) 0.045(5) -0.007(4) 0.006(4) -0.007(4)
C19 0.049(5) 0.030(5) 0.049(5) -0.002(4) -0.010(4) -0.009(4)
C20 0.042(5) 0.041(5) 0.050(5) 0.006(4) -0.004(4) -0.001(4)
C21 0.041(5) 0.056(6) 0.061(6) 0.002(5) -0.020(4) -0.008(5)
C22 0.033(5) 0.050(6) 0.068(6) -0.001(5) -0.004(4) -0.013(4)
C23 0.029(4) 0.038(5) 0.061(6) 0.010(4) 0.004(4) -0.001(4)
C24 0.032(5) 0.043(5) 0.061(6) 0.015(4) 0.009(4) 0.000(4)
C25 0.044(5) 0.045(5) 0.052(5) 0.014(4) 0.014(4) 0.007(4)
C26 0.039(5) 0.041(5) 0.045(5) 0.000(4) 0.007(4) 0.000(4)
C27 0.031(4) 0.030(4) 0.046(5) 0.009(4) 0.004(3) -0.003(3)
C28 0.031(4) 0.033(5) 0.043(5) 0.003(4) 0.002(3) -0.007(3)
C29 0.072(7) 0.045(6) 0.059(6) -0.008(5) 0.006(5) 0.011(5)
C30 0.081(8) 0.058(7) 0.054(6) -0.008(5) -0.009(5) -0.010(6)
C31 0.028(5) 0.083(8) 0.089(8) 0.014(6) 0.015(5) 0.008(5)
C32 0.063(7) 0.079(8) 0.066(7) 0.006(6) 0.021(5) 0.027(6)
N5 0.034(4) 0.052(5) 0.044(4) 0.007(4) 0.008(3) 0.010(3)
N6 0.028(3) 0.037(4) 0.047(4) 0.000(3) -0.002(3) 0.005(3)
C33 0.030(5) 0.045(5) 0.056(5) 0.008(4) 0.007(4) 0.010(4)
C34 0.027(5) 0.066(7) 0.077(7) 0.000(5) 0.011(4) 0.013(4)
C35 0.044(5) 0.032(5) 0.062(6) 0.001(4) -0.013(4) 0.008(4)
N7 0.025(3) 0.036(4) 0.049(4) -0.003(3) 0.002(3) 0.000(3)
N8 0.025(3) 0.041(4) 0.049(4) -0.002(3) 0.004(3) -0.004(3)
C36 0.040(5) 0.038(5) 0.061(6) -0.003(4) 0.000(4) -0.005(4)
C37 0.049(6) 0.067(7) 0.051(6) -0.020(5) -0.005(4) -0.011(5)
C38 0.038(5) 0.052(6) 0.036(5) 0.000(4) 0.000(4) 0.011(4)
N1S 0.049(5) 0.057(5) 0.058(5) 0.006(4) 0.001(4) -0.003(4)
C1S 0.047(6) 0.067(7) 0.047(5) 0.009(5) 0.003(4) 0.004(5)
C2S 0.057(7) 0.086(8) 0.068(7) -0.010(6) 0.014(5) -0.017(6)
N2S 0.047(5) 0.060(5) 0.070(6) 0.022(5) 0.009(4) 0.010(4)
C3S 0.049(6) 0.043(6) 0.077(7) 0.012(5) 0.022(5) 0.009(4)
C4S 0.101(9) 0.061(7) 0.084(8) 0.033(6) 0.049(7) 0.021(6)
Cl1 0.0430(13) 0.0598(16) 0.0607(14) 0.0076(12) 0.0062(10) 0.0144(11)
O1P 0.072(5) 0.129(8) 0.072(5) -0.006(5) 0.031(4) 0.015(5)
O2P 0.082(6) 0.045(4) 0.145(8) 0.004(5) -0.030(5) 0.018(4)
O3P 0.043(4) 0.104(7) 0.154(8) 0.030(6) -0.002(5) -0.006(4)
O4P 0.114(7) 0.066(5) 0.087(6) -0.014(4) 0.030(5) 0.009(5)
Cl2 0.0567(15) 0.0692(17) 0.0565(14) -0.0129(12) -0.0010(11) -0.0013(12)
O5P 0.096(6) 0.149(8) 0.090(5) -0.028(5) 0.005(4) 0.000(5)
O6P 0.090(6) 0.119(9) 0.100(7) -0.008(6) 0.026(5) -0.001(6)
O7P 0.172(12) 0.090(6) 0.184(11) -0.010(6) 0.040(10) -0.017(6)
O8P 0.067(6) 0.134(9) 0.156(9) 0.023(7) 0.000(6) 0.002(6)
O6PA 0.082(9) 0.111(13) 0.097(13) -0.011(11) 0.011(9) 0.010(9)
O7PA 0.070(10) 0.081(10) 0.115(14) -0.005(9) -0.001(10) 0.006(9)
O8PA 0.107(15) 0.102(11) 0.098(10) 0.003(9) -0.002(10) 0.002(10)

loop_
_atom_type_symbol
_atom_type_description
_atom_type_scat_dispersion_real
_atom_type_scat_dispersion_imag
_atom_type_scat_source
C C 0.0033 0.0016 'International Tables Vol C Tables 4.2.6.8 and 6.1.1.4'
H H 0.0000 0.0000 'International Tables Vol C Tables 4.2.6.8 and 6.1.1.4'
N N 0.0061 0.0033 'International Tables Vol C Tables 4.2.6.8 and 6.1.1.4'
O O 0.0106 0.0060 'International Tables Vol C Tables 4.2.6.8 and 6.1.1.4'
Cl Cl 0.1484 0.1585 'International Tables Vol C Tables 4.2.6.8 and 6.1.1.4'
Cu Cu 0.3201 1.2651 'International Tables Vol C Tables 4.2.6.8 and 6.1.1.4'

loop_
_geom_angle_atom_site_label_1
_geom_angle_atom_site_label_2
_geom_angle_atom_site_label_3
_geom_angle
N7 Cu1 N5 88.1(3)
N7 Cu1 N1 168.0(3)
N5 Cu1 N1 94.6(3)
N7 Cu1 N2 91.2(3)
N5 Cu1 N2 146.9(3)
N1 Cu1 N2 80.2(3)
N7 Cu1 N1S 97.4(3)
N5 Cu1 N1S 99.2(3)
N1 Cu1 N1S 93.7(3)
N2 Cu1 N1S 113.7(3)
N7 Cu1 Cu2 64.0(2)
N5 Cu1 Cu2 63.9(2)
N1 Cu1 Cu2 106.76(19)
N2 Cu1 Cu2 86.21(19)
N1S Cu1 Cu2 153.9(2)
N6 Cu2 N8 87.7(3)
N6 Cu2 N4 167.9(3)
N8 Cu2 N4 95.2(3)
N6 Cu2 N3 91.2(3)
N8 Cu2 N3 148.6(3)
N4 Cu2 N3 80.2(3)
N6 Cu2 N2S 100.1(3)
N8 Cu2 N2S 102.3(3)
N4 Cu2 N2S 90.7(3)
N3 Cu2 N2S 108.8(3)
N6 Cu2 Cu1 63.5(2)
N8 Cu2 Cu1 63.84(19)
N4 Cu2 Cu1 107.40(18)
N3 Cu2 Cu1 87.68(19)
N2S Cu2 Cu1 157.6(2)
C1 N1 C12 116.2(7)
C1 N1 Cu1 129.9(5)
C12 N1 Cu1 113.7(5)
C10 N2 C11 117.8(7)
C10 N2 Cu1 128.4(6)
C11 N2 Cu1 113.2(5)
N1 C1 C2 126.0(8)
N1 C1 H1 117.0
C2 C1 H1 117.0
C1 C2 C3 117.9(8)
C1 C2 C13 120.5(8)
C3 C2 C13 121.7(8)
C2 C3 C4 117.9(7)
C2 C3 C14 121.1(8)
C4 C3 C14 121.1(8)
C12 C4 C3 117.7(7)
C12 C4 C5 117.6(8)
C3 C4 C5 124.7(8)
C6 C5 C4 122.7(8)
C6 C5 H5 118.7
C4 C5 H5 118.7
C5 C6 C7 121.3(7)
C5 C6 H6 119.4
C7 C6 H6 119.4
C11 C7 C8 118.0(7)
C11 C7 C6 116.7(7)
C8 C7 C6 125.2(7)
C9 C8 C7 118.2(7)
C9 C8 C15 122.3(8)
C7 C8 C15 119.5(8)
C8 C9 C10 119.4(8)
C8 C9 C16 122.7(8)
C10 C9 C16 117.8(8)
N2 C10 C9 123.5(8)
N2 C10 H10 118.3
C9 C10 H10 118.3
N2 C11 C7 123.1(7)
N2 C11 C12 115.7(7)
C7 C11 C12 121.1(7)
N1 C12 C4 124.3(7)
N1 C12 C11 115.4(7)
C4 C12 C11 120.2(7)
C2 C13 H13A 109.5
C2 C13 H13B 109.5
H13A C13 H13B 109.5
C2 C13 H13C 109.5
H13A C13 H13C 109.5
H13B C13 H13C 109.5
C3 C14 H14A 109.5
C3 C14 H14B 109.5
H14A C14 H14B 109.5
C3 C14 H14C 109.5
H14A C14 H14C 109.5
H14B C14 H14C 109.5
C8 C15 H15A 109.5
C8 C15 H15B 109.5
H15A C15 H15B 109.5
C8 C15 H15C 109.5
H15A C15 H15C 109.5
H15B C15 H15C 109.5
C9 C16 H16A 109.5
C9 C16 H16B 109.5
H16A C16 H16B 109.5
C9 C16 H16C 109.5
H16A C16 H16C 109.5
H16B C16 H16C 109.5
C17 N3 C28 117.8(7)
C17 N3 Cu2 128.7(5)
C28 N3 Cu2 113.3(5)
C26 N4 C27 117.2(7)
C26 N4 Cu2 129.3(6)
C27 N4 Cu2 113.5(5)
N3 C17 C18 124.8(8)
N3 C17 H17 117.6
C18 C17 H17 117.6
C19 C18 C17 117.7(8)
C19 C18 C29 123.8(8)
C17 C18 C29 118.4(8)
C18 C19 C20 119.0(7)
C18 C19 C30 121.7(8)
C20 C19 C30 119.3(8)
C28 C20 C19 118.3(8)
C28 C20 C21 115.9(8)
C19 C20 C21 125.8(8)
C22 C21 C20 122.4(8)
C22 C21 H21 118.8
C20 C21 H21 118.8
C21 C22 C23 122.4(8)
C21 C22 H22 118.8
C23 C22 H22 118.8
C27 C23 C22 117.0(8)
C27 C23 C24 117.8(8)
C22 C23 C24 125.2(8)
C25 C24 C23 118.8(8)
C25 C24 C31 121.6(8)
C23 C24 C31 119.6(8)
C24 C25 C26 119.0(8)
C24 C25 C32 122.8(8)
C26 C25 C32 118.1(8)
N4 C26 C25 124.2(8)
N4 C26 H26 117.9
C25 C26 H26 117.9
N4 C27 C23 122.8(8)
N4 C27 C28 116.9(7)
C23 C27 C28 120.2(7)
N3 C28 C20 122.4(7)
N3 C28 C27 115.6(7)
C20 C28 C27 122.0(7)
C18 C29 H29A 109.5
C18 C29 H29B 109.5
H29A C29 H29B 109.5
C18 C29 H29C 109.5
H29A C29 H29C 109.5
H29B C29 H29C 109.5
C19 C30 H30A 109.5
C19 C30 H30B 109.5
H30A C30 H30B 109.5
C19 C30 H30C 109.5
H30A C30 H30C 109.5
H30B C30 H30C 109.5
C24 C31 H31A 109.5
C24 C31 H31B 109.5
H31A C31 H31B 109.5
C24 C31 H31C 109.5
H31A C31 H31C 109.5
H31B C31 H31C 109.5
C25 C32 H32A 109.5
C25 C32 H32B 109.5
H32A C32 H32B 109.5
C25 C32 H32C 109.5
H32A C32 H32C 109.5
H32B C32 H32C 109.5
C33 N5 N6 108.5(7)
C33 N5 Cu1 134.2(6)
N6 N5 Cu1 114.4(5)
C35 N6 N5 107.6(7)
C35 N6 Cu2 135.2(6)
N5 N6 Cu2 117.1(5)
N5 C33 C34 110.0(8)
N5 C33 H33 125.0
C34 C33 H33 125.0
C33 C34 C35 105.2(7)
C33 C34 H34 127.4
C35 C34 H34 127.4
N6 C35 C34 108.8(8)
N6 C35 H35 125.6
C34 C35 H35 125.6
C36 N7 N8 106.9(7)
C36 N7 Cu1 135.5(6)
N8 N7 Cu1 117.2(5)
C38 N8 N7 109.4(7)
C38 N8 Cu2 133.3(6)
N7 N8 Cu2 114.0(5)
N7 C36 C37 110.5(8)
N7 C36 H36 124.7
C37 C36 H36 124.7
C36 C37 C38 104.4(8)
C36 C37 H37 127.8
C38 C37 H37 127.8
N8 C38 C37 108.8(8)
N8 C38 H38 125.6
C37 C38 H38 125.6
C1S N1S Cu1 156.5(8)
N1S C1S C2S 177.9(11)
C1S C2S H1S1 109.5
C1S C2S H1S2 109.5
H1S1 C2S H1S2 109.5
C1S C2S H1S3 109.5
H1S1 C2S H1S3 109.5
H1S2 C2S H1S3 109.5
C3S N2S Cu2 163.2(8)
N2S C3S C4S 176.7(11)
C3S C4S H3S1 109.5
C3S C4S H3S2 109.5
H3S1 C4S H3S2 109.5
C3S C4S H3S3 109.5
H3S1 C4S H3S3 109.5
H3S2 C4S H3S3 109.5
O3P Cl1 O1P 111.6(5)
O3P Cl1 O4P 109.5(6)
O1P Cl1 O4P 107.9(5)
O3P Cl1 O2P 108.9(5)
O1P Cl1 O2P 110.4(5)
O4P Cl1 O2P 108.6(5)
O7P Cl2 O5P 114.1(9)
O7P Cl2 O8P 115.8(10)
O5P Cl2 O8P 103.9(8)
O5P Cl2 O8PA 116.0(15)
O5P Cl2 O7PA 115.3(15)
O8PA Cl2 O7PA 107.6(18)
O7P Cl2 O6P 109.4(9)
O5P Cl2 O6P 105.6(6)
O8P Cl2 O6P 107.3(8)
O5P Cl2 O6PA 107.9(14)
O8PA Cl2 O6PA 104.9(18)
O7PA Cl2 O6PA 104.0(17)

loop_
_geom_bond_atom_site_label_1
_geom_bond_atom_site_label_2
_geom_bond_distance
Cu1 N7 1.953(6)
Cu1 N5 1.992(7)
Cu1 N1 2.033(6)
Cu1 N2 2.034(6)
Cu1 N1S 2.218(8)
Cu1 Cu2 3.0984(14)
Cu2 N6 1.968(6)
Cu2 N8 2.000(7)
Cu2 N4 2.033(6)
Cu2 N3 2.050(6)
Cu2 N2S 2.204(8)
N1 C1 1.322(10)
N1 C12 1.352(10)
N2 C10 1.322(10)
N2 C11 1.358(10)
C1 C2 1.376(12)
C1 H1 0.9300
C2 C3 1.412(12)
C2 C13 1.507(12)
C3 C4 1.422(11)
C3 C14 1.484(12)
C4 C12 1.392(11)
C4 C5 1.422(12)
C5 C6 1.362(12)
C5 H5 0.9300
C6 C7 1.438(12)
C6 H6 0.9300
C7 C11 1.405(11)
C7 C8 1.421(12)
C8 C9 1.378(12)
C8 C15 1.499(11)
C9 C10 1.409(11)
C9 C16 1.513(12)
C10 H10 0.9300
C11 C12 1.451(11)
C13 H13A 0.9600
C13 H13B 0.9600
C13 H13C 0.9600
C14 H14A 0.9600
C14 H14B 0.9600
C14 H14C 0.9600
C15 H15A 0.9600
C15 H15B 0.9600
C15 H15C 0.9600
C16 H16A 0.9600
C16 H16B 0.9600
C16 H16C 0.9600
N3 C17 1.322(10)
N3 C28 1.369(10)
N4 C26 1.319(10)
N4 C27 1.362(10)
C17 C18 1.404(12)
C17 H17 0.9300
C18 C19 1.391(12)
C18 C29 1.504(12)
C19 C20 1.425(12)
C19 C30 1.525(12)
C20 C28 1.397(11)
C20 C21 1.430(12)
C21 C22 1.341(13)
C21 H21 0.9300
C22 C23 1.420(12)
C22 H22 0.9300
C23 C27 1.401(11)
C23 C24 1.421(12)
C24 C25 1.359(12)
C24 C31 1.511(11)
C25 C26 1.403(12)
C25 C32 1.502(12)
C26 H26 0.9300
C27 C28 1.423(11)
C29 H29A 0.9600
C29 H29B 0.9600
C29 H29C 0.9600
C30 H30A 0.9600
C30 H30B 0.9600
C30 H30C 0.9600
C31 H31A 0.9600
C31 H31B 0.9600
C31 H31C 0.9600
C32 H32A 0.9600
C32 H32B 0.9600
C32 H32C 0.9600
N5 C33 1.325(10)
N5 N6 1.353(9)
N6 C35 1.350(10)
C33 C34 1.364(13)
C33 H33 0.9300
C34 C35 1.383(12)
C34 H34 0.9300
C35 H35 0.9300
N7 C36 1.328(10)
N7 N8 1.371(9)
N8 C38 1.320(10)
C36 C37 1.381(13)
C36 H36 0.9300
C37 C38 1.399(13)
C37 H37 0.9300
C38 H38 0.9300
N1S C1S 1.122(11)
C1S C2S 1.431(13)
C2S H1S1 0.9600
C2S H1S2 0.9600
C2S H1S3 0.9600
N2S C3S 1.134(11)
C3S C4S 1.448(14)
C4S H3S1 0.9600
C4S H3S2 0.9600
C4S H3S3 0.9600
Cl1 O3P 1.395(7)
Cl1 O1P 1.415(7)
Cl1 O4P 1.418(7)
Cl1 O2P 1.425(7)
Cl2 O7P 1.358(11)
Cl2 O5P 1.394(8)
Cl2 O8P 1.397(10)
Cl2 O8PA 1.401(15)
Cl2 O7PA 1.404(16)
Cl2 O6P 1.441(10)
Cl2 O6PA 1.448(15)

loop_
_geom_torsion_atom_site_label_1
_geom_torsion_atom_site_label_2
_geom_torsion_atom_site_label_3
_geom_torsion_atom_site_label_4
_geom_torsion
Cu1 N5 N6 Cu2 12.4(7)
Cu1 N7 N8 Cu2 12.0(6)
